data_7709453
loop_
_publ_author_name
'Petrus, Rafa\/l'
'Utko, J\'ozef'
'Petrus, Joanna Katarzyna'
'Awashra, Mohammad'
'Lis, Tadeusz'

_publ_section_title
;
 Use of group 13 aryloxides for the synthesis of green chemicals and oxide
 materials
;
_journal_name_full 'Dalton Transactions'
_journal_paper_doi 10.1039/D1DT03777C
_journal_year 2022
_chemical_formula_moiety '2(C54 H54 Al Li3 O18), 3(C7 H8)'
_chemical_formula_sum 'C64.5 H66 Al Li3 O18'
_chemical_formula_weight 1176.97
_space_group_crystal_system triclinic
_space_group_IT_number 2
_space_group_name_Hall '-P 1'
_space_group_name_H-M_alt 'P -1'
_atom_sites_solution_hydrogens geom
_atom_sites_solution_primary direct
_audit_creation_method SHELXL-2014/7
_audit_update_record
;
2021-04-09 deposited with the CCDC.	2022-02-09 downloaded from the CCDC.
;
_cell_angle_alpha 99.50(2)
_cell_angle_beta 92.51(2)
_cell_angle_gamma 102.89(2)
_cell_formula_units_Z 2
_cell_length_a 12.554(2)
_cell_length_b 12.981(2)
_cell_length_c 19.250(3)
_cell_measurement_reflns_used 51911
_cell_measurement_temperature 100(2)
_cell_measurement_theta_max 75.596
_cell_measurement_theta_min 2.320
_cell_volume 3005.4(9)
_computing_cell_refinement 'CrysAlisPro 1.171.41.80a (Rigaku OD, 2020)'
_computing_data_collection 'CrysAlisPro 1.171.41.80a (Rigaku OD, 2020)'
_computing_data_reduction 'CrysAlisPro 1.171.41.80a (Rigaku OD, 2020)'
_computing_molecular_graphics 'DIAMOND  (Brandenburg, 2007)'
_computing_publication_material 'SHELXL-2014/7 (Sheldrick, 2014)'
_computing_structure_refinement 'SHELXL-2014/7 (Sheldrick, 2014)'
_computing_structure_solution 'SHELXL-2014/7 (Sheldrick, 2014)'
_diffrn_ambient_temperature 100(2)
_diffrn_measured_fraction_theta_full 0.999
_diffrn_measured_fraction_theta_max 0.999
_diffrn_measurement_device_type 'XtaLAB Synergy R, DW system, HyPix-Arc 150'
_diffrn_measurement_method '\w scans'
_diffrn_radiation_type CuK\a
_diffrn_radiation_wavelength 1.54184
_diffrn_reflns_av_R_equivalents 0.0208
_diffrn_reflns_av_unetI/netI 0.0097
_diffrn_reflns_Laue_measured_fraction_full 0.999
_diffrn_reflns_Laue_measured_fraction_max 0.999
_diffrn_reflns_limit_h_max 15
_diffrn_reflns_limit_h_min -15
_diffrn_reflns_limit_k_max 11
_diffrn_reflns_limit_k_min -15
_diffrn_reflns_limit_l_max 23
_diffrn_reflns_limit_l_min -23
_diffrn_reflns_number 66491
_diffrn_reflns_point_group_measured_fraction_full 0.999
_diffrn_reflns_point_group_measured_fraction_max 0.999
_diffrn_reflns_theta_full 67.000
_diffrn_reflns_theta_max 67.999
_diffrn_reflns_theta_min 2.335
_diffrn_source 'Rotating-anode X-ray tube'
_exptl_absorpt_coefficient_mu 0.902
_exptl_absorpt_correction_T_max 0.865
_exptl_absorpt_correction_T_min 0.805
_exptl_absorpt_correction_type analytical
_exptl_absorpt_process_details
;
CrysAlisPro 1.171.41.80a (Rigaku Oxford Diffraction, 2020)
Analytical numeric absorption correction using a multifaceted crystal
model based on expressions derived by R.C. Clark & J.S. Reid.
(Clark, R. C. & Reid, J. S. (1995). Acta Cryst. A51, 887-897)
Empirical absorption correction using spherical harmonics,
implemented in SCALE3 ABSPACK scaling algorithm.
;
_exptl_crystal_colour colorless
_exptl_crystal_density_diffrn 1.301
_exptl_crystal_description block
_exptl_crystal_F_000 1238
_exptl_crystal_size_max 0.310
_exptl_crystal_size_mid 0.300
_exptl_crystal_size_min 0.220
_refine_diff_density_max 0.261
_refine_diff_density_min -0.251
_refine_diff_density_rms 0.036
_refine_ls_extinction_coef 0.00072(7)
_refine_ls_extinction_expression Fc^*^=kFc[1+0.001xFc^2^\l^3^/sin(2\q)]^-1/4^
_refine_ls_extinction_method 'SHELXL-2014/7 (Sheldrick 2014'
_refine_ls_goodness_of_fit_ref 1.034
_refine_ls_hydrogen_treatment constr
_refine_ls_matrix_type full
_refine_ls_number_parameters 808
_refine_ls_number_reflns 10927
_refine_ls_number_restraints 0
_refine_ls_restrained_S_all 1.034
_refine_ls_R_factor_all 0.0317
_refine_ls_R_factor_gt 0.0305
_refine_ls_shift/su_max 0.001
_refine_ls_shift/su_mean 0.000
_refine_ls_structure_factor_coef Fsqd
_refine_ls_weighting_details 'w=1/[\s^2^(Fo^2^)+(0.0465P)^2^+0.8540P] where P=(Fo^2^+2Fc^2^)/3'
_refine_ls_weighting_scheme calc
_refine_ls_wR_factor_gt 0.0816
_refine_ls_wR_factor_ref 0.0825
_reflns_Friedel_coverage 0.000
_reflns_number_gt 10409
_reflns_number_total 10927
_reflns_threshold_expression 'I > 2\s(I)'
_cod_data_source_file d1dt03777c2.cif
_cod_data_source_block 3A
_cod_original_formula_sum 'C64.50 H66 Al Li3 O18'
_cod_database_code 7709453
_shelx_shelxl_version_number 2014/7
_shelx_space_group_comment
;
The symmetry employed for this shelxl refinement is uniquely defined
by the following loop, which should always be used as a source of
symmetry information in preference to the above space-group names.
They are only intended as comments.
;
_shelx_estimated_absorpt_t_min 0.767
_shelx_estimated_absorpt_t_max 0.826
_oxdiff_exptl_absorpt_empirical_full_min 0.670
_oxdiff_exptl_absorpt_empirical_full_max 1.705
_oxdiff_exptl_absorpt_empirical_details
;
Empirical correction (ABSPACK) includes:
- Absorption correction using spherical harmonics
- Frame scaling
;

loop_
_space_group_symop_operation_xyz
'x, y, z'
'-x, -y, -z'

loop_
_atom_site_label
_atom_site_type_symbol
_atom_site_fract_x
_atom_site_fract_y
_atom_site_fract_z
_atom_site_U_iso_or_equiv
_atom_site_adp_type
_atom_site_occupancy
_atom_site_site_symmetry_order
_atom_site_calc_flag
_atom_site_refinement_flags_posn
_atom_site_refinement_flags_adp
_atom_site_refinement_flags_occupancy
_atom_site_disorder_assembly
_atom_site_disorder_group
Al1 Al 0.27607(2) 0.30892(2) 0.25551(2) 0.01807(8) Uani 1 1 d . . . . .
Li1 Li 0.36999(15) 0.15104(15) 0.16018(10) 0.0246(4) Uani 1 1 d . . . . .
Li2 Li 0.45110(15) 0.50191(15) 0.32808(10) 0.0254(4) Uani 1 1 d . . . . .
Li3 Li 0.50366(15) 0.33276(14) 0.24103(10) 0.0237(4) Uani 1 1 d . . . . .
O1 O 0.25699(6) 0.16087(6) 0.23321(4) 0.02018(15) Uani 1 1 d . . . . .
C1 C 0.18312(8) 0.08259(8) 0.25114(5) 0.0204(2) Uani 1 1 d . . . . .
C2 C 0.18099(9) -0.02438(9) 0.22046(6) 0.0244(2) Uani 1 1 d . . . . .
H2 H 0.2332 -0.0384 0.1881 0.029 Uiso 1 1 calc R U . . .
C3 C 0.10421(10) -0.10868(9) 0.23681(6) 0.0279(2) Uani 1 1 d . . . . .
H3 H 0.1050 -0.1801 0.2160 0.033 Uiso 1 1 calc R U . . .
C4 C 0.02499(10) -0.09119(9) 0.28344(6) 0.0289(2) Uani 1 1 d . . . . .
H4 H -0.0289 -0.1500 0.2931 0.035 Uiso 1 1 calc R U . . .
C5 C 0.02603(9) 0.01175(9) 0.31504(6) 0.0259(2) Uani 1 1 d . . . . .
H5 H -0.0272 0.0241 0.3470 0.031 Uiso 1 1 calc R U . . .
C6 C 0.10553(8) 0.09980(9) 0.30049(6) 0.0217(2) Uani 1 1 d . . . . .
C7 C 0.11206(8) 0.20711(9) 0.33889(5) 0.0212(2) Uani 1 1 d . . . . .
O2 O 0.18006(6) 0.28921(6) 0.33065(4) 0.02138(16) Uani 1 1 d . . . . .
O3 O 0.04055(6) 0.21543(6) 0.38661(4) 0.02635(17) Uani 1 1 d . . . . .
C8 C 0.04646(10) 0.32355(10) 0.42601(6) 0.0301(3) Uani 1 1 d . . . . .
H8A H 0.0331 0.3717 0.3934 0.036 Uiso 1 1 calc R U . . .
H8B H 0.1197 0.3539 0.4517 0.036 Uiso 1 1 calc R U . . .
C9 C -0.04077(11) 0.31206(11) 0.47710(7) 0.0365(3) Uani 1 1 d . . . . .
H9A H -0.0259 0.2649 0.5094 0.055 Uiso 1 1 calc R U . . .
H9B H -0.1126 0.2809 0.4509 0.055 Uiso 1 1 calc R U . . .
H9C H -0.0407 0.3829 0.5043 0.055 Uiso 1 1 calc R U . . .
O4 O 0.28784(6) 0.45529(6) 0.27951(4) 0.02098(15) Uani 1 1 d . . . . .
C10 C 0.20582(9) 0.50301(8) 0.28933(6) 0.0214(2) Uani 1 1 d . . . . .
C11 C 0.22322(9) 0.60310(9) 0.33509(6) 0.0260(2) Uani 1 1 d . . . . .
H11 H 0.2941 0.6360 0.3579 0.031 Uiso 1 1 calc R U . . .
C12 C 0.13843(10) 0.65361(9) 0.34703(7) 0.0311(3) Uani 1 1 d . . . . .
H12 H 0.1521 0.7210 0.3780 0.037 Uiso 1 1 calc R U . . .
C13 C 0.03270(10) 0.60799(10) 0.31468(7) 0.0325(3) Uani 1 1 d . . . . .
H13 H -0.0252 0.6432 0.3242 0.039 Uiso 1 1 calc R U . . .
C14 C 0.01391(10) 0.51148(9) 0.26901(6) 0.0285(2) Uani 1 1 d . . . . .
H14 H -0.0575 0.4801 0.2464 0.034 Uiso 1 1 calc R U . . .
C15 C 0.09918(9) 0.45849(9) 0.25526(6) 0.0230(2) Uani 1 1 d . . . . .
C16 C 0.07862(9) 0.35870(9) 0.20448(6) 0.0221(2) Uani 1 1 d . . . . .
O5 O 0.14315(6) 0.29822(6) 0.19512(4) 0.02135(16) Uani 1 1 d . . . . .
O6 O -0.01654(6) 0.33397(6) 0.16623(4) 0.02672(17) Uani 1 1 d . . . . .
C17 C -0.04121(10) 0.23431(9) 0.11460(6) 0.0294(2) Uani 1 1 d . . . . .
H17A H -0.0427 0.1721 0.1385 0.035 Uiso 1 1 calc R U . . .
H17B H 0.0151 0.2359 0.0801 0.035 Uiso 1 1 calc R U . . .
C18 C -0.15211(10) 0.22582(11) 0.07776(7) 0.0342(3) Uani 1 1 d . . . . .
H18A H -0.2076 0.2206 0.1121 0.051 Uiso 1 1 calc R U . . .
H18B H -0.1704 0.1616 0.0407 0.051 Uiso 1 1 calc R U . . .
H18C H -0.1504 0.2897 0.0565 0.051 Uiso 1 1 calc R U . . .
O7 O 0.36227(6) 0.31836(6) 0.18059(4) 0.01929(15) Uani 1 1 d . . . . .
C19 C 0.35878(8) 0.37496(8) 0.12795(6) 0.0204(2) Uani 1 1 d . . . . .
C20 C 0.40437(9) 0.48580(9) 0.14045(6) 0.0252(2) Uani 1 1 d . . . . .
H20 H 0.4331 0.5214 0.1869 0.030 Uiso 1 1 calc R U . . .
C21 C 0.40833(10) 0.54440(9) 0.08625(6) 0.0307(3) Uani 1 1 d . . . . .
H21 H 0.4406 0.6193 0.0958 0.037 Uiso 1 1 calc R U . . .
C22 C 0.36554(10) 0.49465(10) 0.01806(6) 0.0320(3) Uani 1 1 d . . . . .
H22 H 0.3701 0.5347 -0.0192 0.038 Uiso 1 1 calc R U . . .
C23 C 0.31646(9) 0.38664(9) 0.00532(6) 0.0272(2) Uani 1 1 d . . . . .
H23 H 0.2854 0.3526 -0.0409 0.033 Uiso 1 1 calc R U . . .
C24 C 0.31149(8) 0.32583(9) 0.05951(6) 0.0219(2) Uani 1 1 d . . . . .
C25 C 0.25752(9) 0.21031(9) 0.04274(5) 0.0220(2) Uani 1 1 d . . . . .
O8 O 0.27522(6) 0.14055(6) 0.07349(4) 0.02542(17) Uani 1 1 d . . . . .
O9 O 0.18250(6) 0.18779(6) -0.01313(4) 0.02627(17) Uani 1 1 d . . . . .
C26 C 0.12927(10) 0.07531(9) -0.03630(6) 0.0282(2) Uani 1 1 d . . . . .
H26A H 0.0980 0.0435 0.0038 0.034 Uiso 1 1 calc R U . . .
H26B H 0.1824 0.0348 -0.0562 0.034 Uiso 1 1 calc R U . . .
C27 C 0.03964(11) 0.07163(10) -0.09211(7) 0.0335(3) Uani 1 1 d . . . . .
H27A H -0.0118 0.1126 -0.0717 0.050 Uiso 1 1 calc R U . . .
H27B H 0.0005 -0.0031 -0.1094 0.050 Uiso 1 1 calc R U . . .
H27C H 0.0720 0.1030 -0.1315 0.050 Uiso 1 1 calc R U . . .
O10 O 0.40071(6) 0.32762(6) 0.31635(4) 0.01965(15) Uani 1 1 d . . . . .
C28 C 0.41237(8) 0.27724(9) 0.37135(5) 0.0208(2) Uani 1 1 d . . . . .
C29 C 0.43644(9) 0.17582(9) 0.35965(6) 0.0251(2) Uani 1 1 d . . . . .
H29 H 0.4432 0.1422 0.3129 0.030 Uiso 1 1 calc R U . . .
C30 C 0.45051(10) 0.12408(10) 0.41564(6) 0.0298(2) Uani 1 1 d . . . . .
H30 H 0.4673 0.0555 0.4068 0.036 Uiso 1 1 calc R U . . .
C31 C 0.44047(10) 0.17118(10) 0.48461(6) 0.0307(3) Uani 1 1 d . . . . .
H31 H 0.4513 0.1356 0.5228 0.037 Uiso 1 1 calc R U . . .
C32 C 0.41468(9) 0.26995(9) 0.49700(6) 0.0268(2) Uani 1 1 d . . . . .
H32 H 0.4063 0.3018 0.5439 0.032 Uiso 1 1 calc R U . . .
C33 C 0.40068(8) 0.32417(9) 0.44106(6) 0.0228(2) Uani 1 1 d . . . . .
C34 C 0.37823(8) 0.43216(9) 0.45705(5) 0.0234(2) Uani 1 1 d . . . . .
O11 O 0.41044(6) 0.50583(6) 0.42550(4) 0.02630(17) Uani 1 1 d . . . . .
O12 O 0.31826(6) 0.44278(6) 0.51243(4) 0.02754(17) Uani 1 1 d . . . . .
C35 C 0.29568(10) 0.54807(10) 0.53450(7) 0.0320(3) Uani 1 1 d . . . . .
H35A H 0.2558 0.5684 0.4954 0.038 Uiso 1 1 calc R U . . .
H35B H 0.3649 0.6032 0.5488 0.038 Uiso 1 1 calc R U . . .
C36 C 0.22657(11) 0.53902(12) 0.59605(7) 0.0390(3) Uani 1 1 d . . . . .
H36A H 0.2667 0.5178 0.6340 0.059 Uiso 1 1 calc R U . . .
H36B H 0.1580 0.4848 0.5809 0.059 Uiso 1 1 calc R U . . .
H36C H 0.2099 0.6086 0.6133 0.059 Uiso 1 1 calc R U . . .
O13 O 0.52197(6) 0.19966(6) 0.20040(4) 0.02298(16) Uani 1 1 d . . . . .
C37 C 0.59825(9) 0.14746(8) 0.20488(5) 0.0213(2) Uani 1 1 d . . . . .
C38 C 0.69611(9) 0.19499(9) 0.24945(6) 0.0268(2) Uani 1 1 d . . . . .
H38 H 0.7043 0.2650 0.2763 0.032 Uiso 1 1 calc R U . . .
C39 C 0.77940(9) 0.14257(10) 0.25495(6) 0.0295(2) Uani 1 1 d . . . . .
H39 H 0.8433 0.1767 0.2856 0.035 Uiso 1 1 calc R U . . .
C40 C 0.77096(10) 0.03977(10) 0.21592(6) 0.0293(2) Uani 1 1 d . . . . .
H40 H 0.8287 0.0040 0.2196 0.035 Uiso 1 1 calc R U . . .
C41 C 0.67749(9) -0.00875(9) 0.17201(6) 0.0257(2) Uani 1 1 d . . . . .
H41 H 0.6715 -0.0783 0.1451 0.031 Uiso 1 1 calc R U . . .
C42 C 0.59063(9) 0.04231(9) 0.16610(6) 0.0220(2) Uani 1 1 d . . . . .
C43 C 0.48997(9) -0.01410(8) 0.12118(6) 0.0223(2) Uani 1 1 d . . . . .
O14 O 0.40101(6) 0.00917(6) 0.12427(4) 0.02543(17) Uani 1 1 d . . . . .
O15 O 0.50337(6) -0.09814(6) 0.07432(4) 0.02776(17) Uani 1 1 d . . . . .
C44 C 0.40655(10) -0.15676(10) 0.02809(6) 0.0308(3) Uani 1 1 d . . . . .
H44A H 0.3729 -0.1065 0.0062 0.037 Uiso 1 1 calc R U . . .
H44B H 0.3516 -0.1968 0.0552 0.037 Uiso 1 1 calc R U . . .
C45 C 0.44366(10) -0.23288(9) -0.02759(6) 0.0289(2) Uani 1 1 d . . . . .
H45A H 0.4809 -0.2791 -0.0051 0.043 Uiso 1 1 calc R U . . .
H45B H 0.4944 -0.1920 -0.0559 0.043 Uiso 1 1 calc R U . . .
H45C H 0.3800 -0.2773 -0.0582 0.043 Uiso 1 1 calc R U . . .
O16 O 0.57271(6) 0.47505(6) 0.27412(4) 0.02291(16) Uani 1 1 d . . . . .
C46 C 0.64460(8) 0.53743(9) 0.24375(6) 0.0218(2) Uani 1 1 d . . . . .
C47 C 0.72008(9) 0.49428(9) 0.20192(6) 0.0257(2) Uani 1 1 d . . . . .
H47 H 0.7165 0.4195 0.1964 0.031 Uiso 1 1 calc R U . . .
C48 C 0.79824(9) 0.55700(10) 0.16908(6) 0.0284(2) Uani 1 1 d . . . . .
H48 H 0.8469 0.5250 0.1412 0.034 Uiso 1 1 calc R U . . .
C49 C 0.80650(9) 0.66765(10) 0.17659(6) 0.0295(2) Uani 1 1 d . . . . .
H49 H 0.8623 0.7115 0.1555 0.035 Uiso 1 1 calc R U . . .
C50 C 0.73303(9) 0.71196(9) 0.21476(6) 0.0272(2) Uani 1 1 d . . . . .
H50 H 0.7375 0.7868 0.2188 0.033 Uiso 1 1 calc R U . . .
C51 C 0.65083(9) 0.64946(9) 0.24825(6) 0.0232(2) Uani 1 1 d . . . . .
C52 C 0.56901(9) 0.69808(9) 0.28406(6) 0.0241(2) Uani 1 1 d . . . . .
O17 O 0.49869(6) 0.65565(6) 0.31913(4) 0.02557(17) Uani 1 1 d . . . . .
O18 O 0.57602(7) 0.79943(6) 0.27320(5) 0.03219(19) Uani 1 1 d . . . . .
C53 C 0.49242(12) 0.85170(10) 0.30044(8) 0.0382(3) Uani 1 1 d . . . . .
H53A H 0.5198 0.9305 0.3062 0.046 Uiso 1 1 calc R U . . .
H53B H 0.4761 0.8339 0.3475 0.046 Uiso 1 1 calc R U . . .
C54 C 0.38941(12) 0.81679(13) 0.25159(8) 0.0479(4) Uani 1 1 d . . . . .
H54A H 0.3356 0.8565 0.2697 0.072 Uiso 1 1 calc R U . . .
H54B H 0.3592 0.7396 0.2487 0.072 Uiso 1 1 calc R U . . .
H54C H 0.4062 0.8314 0.2044 0.072 Uiso 1 1 calc R U . . .
C55 C 0.19043(11) 0.07674(13) 0.55265(7) 0.0440(3) Uani 1 1 d . . . . .
C56 C 0.24382(11) 0.02594(14) 0.59677(8) 0.0483(4) Uani 1 1 d . . . . .
H56 H 0.2533 0.0527 0.6462 0.058 Uiso 1 1 calc R U . . .
C57 C 0.28318(12) -0.06239(14) 0.57023(9) 0.0524(4) Uani 1 1 d . . . . .
H57 H 0.3191 -0.0960 0.6014 0.063 Uiso 1 1 calc R U . . .
C58 C 0.27051(13) -0.10225(13) 0.49835(9) 0.0554(4) Uani 1 1 d . . . . .
H58 H 0.2991 -0.1619 0.4796 0.066 Uiso 1 1 calc R U . . .
C59 C 0.21514(14) -0.05348(13) 0.45381(9) 0.0547(4) Uani 1 1 d . . . . .
H59 H 0.2048 -0.0808 0.4045 0.066 Uiso 1 1 calc R U . . .
C60 C 0.17552(13) 0.03383(13) 0.48092(8) 0.0484(4) Uani 1 1 d . . . . .
H60 H 0.1371 0.0656 0.4500 0.058 Uiso 1 1 calc R U . . .
C61 C 0.15172(13) 0.17606(15) 0.58044(9) 0.0549(4) Uani 1 1 d . . . . .
H61A H 0.1800 0.2023 0.6300 0.082 Uiso 1 1 calc R U . . .
H61B H 0.0714 0.1590 0.5770 0.082 Uiso 1 1 calc R U . . .
H61C H 0.1786 0.2316 0.5524 0.082 Uiso 1 1 calc R U . . .
C62 C -0.0357(2) 0.4499(2) -0.03961(14) 0.0479(8) Uani 0.5 1 d G . P A -1
C63 C 0.0486(2) 0.42684(17) -0.00018(13) 0.0422(10) Uani 0.5 1 d G . P A -1
H63 H 0.0689 0.3604 -0.0130 0.051 Uiso 0.5 1 calc R U P A -1
C64 C 0.1033(2) 0.5010(2) 0.05796(13) 0.0563(10) Uani 0.5 1 d G . P A -1
H64 H 0.1609 0.4852 0.0849 0.068 Uiso 0.5 1 calc R U P A -1
C65 C 0.0737(3) 0.5982(2) 0.07666(15) 0.070(2) Uani 0.5 1 d G . P A -1
H65 H 0.1111 0.6489 0.1164 0.084 Uiso 0.5 1 calc R U P A -1
C66 C -0.0106(3) 0.62132(18) 0.03723(19) 0.0848(19) Uani 0.5 1 d G . P A -1
H66 H -0.0308 0.6878 0.0500 0.102 Uiso 0.5 1 calc R U P A -1
C67 C -0.0653(2) 0.5472(3) -0.02091(18) 0.0655(18) Uani 0.5 1 d G . P A -1
H67 H -0.1229 0.5630 -0.0479 0.079 Uiso 0.5 1 calc R U P A -1
C68 C -0.0982(5) 0.3725(5) -0.1026(3) 0.0619(14) Uani 0.5 1 d . . P A -1
H68A H -0.1017 0.2988 -0.0956 0.093 Uiso 0.5 1 calc R U P A -1
H68B H -0.0609 0.3849 -0.1452 0.093 Uiso 0.5 1 calc R U P A -1
H68C H -0.1726 0.3834 -0.1080 0.093 Uiso 0.5 1 calc R U P A -1

loop_
_atom_site_aniso_label
_atom_site_aniso_U_11
_atom_site_aniso_U_22
_atom_site_aniso_U_33
_atom_site_aniso_U_23
_atom_site_aniso_U_13
_atom_site_aniso_U_12
Al1 0.01664(15) 0.01848(15) 0.01868(15) 0.00396(11) 0.00146(11) 0.00279(11)
Li1 0.0236(9) 0.0257(9) 0.0244(9) 0.0043(7) 0.0013(7) 0.0061(7)
Li2 0.0250(9) 0.0254(9) 0.0245(9) 0.0042(7) 0.0024(7) 0.0032(7)
Li3 0.0218(9) 0.0226(9) 0.0262(9) 0.0045(7) 0.0030(7) 0.0038(7)
O1 0.0185(3) 0.0198(3) 0.0222(4) 0.0056(3) 0.0027(3) 0.0028(3)
C1 0.0174(5) 0.0227(5) 0.0204(5) 0.0072(4) -0.0032(4) 0.0020(4)
C2 0.0233(5) 0.0242(5) 0.0255(5) 0.0056(4) 0.0002(4) 0.0047(4)
C3 0.0294(6) 0.0219(5) 0.0295(6) 0.0048(4) -0.0028(5) 0.0011(4)
C4 0.0267(6) 0.0267(6) 0.0292(6) 0.0090(5) -0.0016(5) -0.0046(4)
C5 0.0210(5) 0.0309(6) 0.0238(5) 0.0085(4) 0.0004(4) -0.0002(4)
C6 0.0190(5) 0.0243(5) 0.0209(5) 0.0064(4) -0.0014(4) 0.0020(4)
C7 0.0167(5) 0.0280(5) 0.0195(5) 0.0082(4) 0.0000(4) 0.0039(4)
O2 0.0191(4) 0.0224(4) 0.0222(4) 0.0051(3) 0.0030(3) 0.0027(3)
O3 0.0235(4) 0.0278(4) 0.0266(4) 0.0048(3) 0.0076(3) 0.0025(3)
C8 0.0281(6) 0.0296(6) 0.0301(6) 0.0007(5) 0.0080(5) 0.0041(5)
C9 0.0347(7) 0.0415(7) 0.0360(7) 0.0082(5) 0.0143(5) 0.0116(5)
O4 0.0185(3) 0.0203(4) 0.0239(4) 0.0038(3) 0.0026(3) 0.0040(3)
C10 0.0228(5) 0.0213(5) 0.0218(5) 0.0079(4) 0.0054(4) 0.0054(4)
C11 0.0273(6) 0.0226(5) 0.0273(6) 0.0040(4) 0.0046(4) 0.0039(4)
C12 0.0373(7) 0.0245(6) 0.0321(6) 0.0022(5) 0.0080(5) 0.0095(5)
C13 0.0330(6) 0.0321(6) 0.0371(7) 0.0064(5) 0.0090(5) 0.0164(5)
C14 0.0249(6) 0.0319(6) 0.0311(6) 0.0076(5) 0.0032(5) 0.0102(5)
C15 0.0238(5) 0.0228(5) 0.0238(5) 0.0070(4) 0.0032(4) 0.0064(4)
C16 0.0191(5) 0.0250(5) 0.0236(5) 0.0090(4) 0.0027(4) 0.0045(4)
O5 0.0190(4) 0.0216(4) 0.0231(4) 0.0039(3) 0.0009(3) 0.0043(3)
O6 0.0209(4) 0.0274(4) 0.0307(4) 0.0030(3) -0.0034(3) 0.0058(3)
C17 0.0256(6) 0.0273(6) 0.0319(6) 0.0010(5) -0.0042(5) 0.0036(5)
C18 0.0250(6) 0.0390(7) 0.0353(7) 0.0063(5) -0.0053(5) 0.0021(5)
O7 0.0191(3) 0.0211(4) 0.0184(3) 0.0063(3) 0.0019(3) 0.0043(3)
C19 0.0171(5) 0.0242(5) 0.0217(5) 0.0078(4) 0.0032(4) 0.0054(4)
C20 0.0255(5) 0.0248(5) 0.0240(5) 0.0059(4) -0.0005(4) 0.0024(4)
C21 0.0343(6) 0.0240(6) 0.0315(6) 0.0099(5) -0.0017(5) -0.0007(5)
C22 0.0378(7) 0.0306(6) 0.0277(6) 0.0144(5) -0.0006(5) 0.0021(5)
C23 0.0282(6) 0.0304(6) 0.0219(5) 0.0074(5) -0.0017(4) 0.0034(5)
C24 0.0196(5) 0.0239(5) 0.0227(5) 0.0061(4) 0.0015(4) 0.0046(4)
C25 0.0207(5) 0.0264(5) 0.0191(5) 0.0042(4) 0.0020(4) 0.0059(4)
O8 0.0282(4) 0.0232(4) 0.0247(4) 0.0055(3) -0.0020(3) 0.0056(3)
O9 0.0283(4) 0.0230(4) 0.0247(4) 0.0037(3) -0.0060(3) 0.0020(3)
C26 0.0316(6) 0.0221(5) 0.0276(6) 0.0030(4) -0.0033(5) 0.0015(5)
C27 0.0365(7) 0.0288(6) 0.0303(6) 0.0016(5) -0.0083(5) 0.0021(5)
O10 0.0183(3) 0.0222(4) 0.0181(3) 0.0060(3) 0.0005(3) 0.0024(3)
C28 0.0151(5) 0.0262(5) 0.0203(5) 0.0081(4) 0.0004(4) 0.0006(4)
C29 0.0241(5) 0.0282(6) 0.0236(5) 0.0067(4) 0.0030(4) 0.0056(4)
C30 0.0313(6) 0.0298(6) 0.0313(6) 0.0116(5) 0.0028(5) 0.0086(5)
C31 0.0317(6) 0.0358(6) 0.0261(6) 0.0145(5) 0.0004(5) 0.0047(5)
C32 0.0245(5) 0.0335(6) 0.0200(5) 0.0074(4) 0.0010(4) 0.0002(5)
C33 0.0175(5) 0.0267(5) 0.0217(5) 0.0055(4) 0.0004(4) -0.0007(4)
C34 0.0176(5) 0.0303(6) 0.0182(5) 0.0021(4) -0.0012(4) -0.0004(4)
O11 0.0281(4) 0.0242(4) 0.0233(4) 0.0027(3) 0.0027(3) 0.0002(3)
O12 0.0257(4) 0.0326(4) 0.0232(4) 0.0033(3) 0.0055(3) 0.0049(3)
C35 0.0282(6) 0.0334(6) 0.0314(6) -0.0019(5) 0.0030(5) 0.0066(5)
C36 0.0368(7) 0.0574(8) 0.0257(6) 0.0025(6) 0.0031(5) 0.0203(6)
O13 0.0216(4) 0.0239(4) 0.0243(4) 0.0041(3) 0.0015(3) 0.0074(3)
C37 0.0218(5) 0.0246(5) 0.0194(5) 0.0081(4) 0.0042(4) 0.0057(4)
C38 0.0272(6) 0.0279(6) 0.0245(6) 0.0030(4) 0.0000(4) 0.0064(5)
C39 0.0239(6) 0.0371(6) 0.0267(6) 0.0062(5) -0.0032(4) 0.0062(5)
C40 0.0250(6) 0.0353(6) 0.0312(6) 0.0094(5) 0.0010(5) 0.0124(5)
C41 0.0263(6) 0.0254(5) 0.0278(6) 0.0074(4) 0.0039(4) 0.0088(4)
C42 0.0215(5) 0.0248(5) 0.0213(5) 0.0080(4) 0.0035(4) 0.0055(4)
C43 0.0240(5) 0.0207(5) 0.0238(5) 0.0070(4) 0.0046(4) 0.0055(4)
O14 0.0204(4) 0.0241(4) 0.0317(4) 0.0040(3) 0.0019(3) 0.0059(3)
O15 0.0228(4) 0.0273(4) 0.0310(4) -0.0023(3) -0.0012(3) 0.0076(3)
C44 0.0238(6) 0.0315(6) 0.0328(6) -0.0024(5) -0.0034(5) 0.0048(5)
C45 0.0298(6) 0.0281(6) 0.0276(6) 0.0034(5) 0.0013(5) 0.0058(5)
O16 0.0202(4) 0.0217(4) 0.0258(4) 0.0069(3) 0.0027(3) 0.0008(3)
C46 0.0179(5) 0.0256(5) 0.0201(5) 0.0063(4) -0.0027(4) 0.0004(4)
C47 0.0231(5) 0.0273(6) 0.0272(6) 0.0079(4) 0.0009(4) 0.0049(4)
C48 0.0222(5) 0.0387(6) 0.0261(6) 0.0108(5) 0.0027(4) 0.0070(5)
C49 0.0230(5) 0.0353(6) 0.0290(6) 0.0139(5) 0.0023(5) -0.0012(5)
C50 0.0264(6) 0.0256(6) 0.0274(6) 0.0095(5) -0.0019(5) -0.0011(4)
C51 0.0216(5) 0.0242(5) 0.0214(5) 0.0055(4) -0.0021(4) 0.0001(4)
C52 0.0257(5) 0.0209(5) 0.0227(5) 0.0041(4) -0.0035(4) 0.0001(4)
O17 0.0268(4) 0.0239(4) 0.0254(4) 0.0055(3) 0.0032(3) 0.0036(3)
O18 0.0352(5) 0.0215(4) 0.0417(5) 0.0102(3) 0.0083(4) 0.0063(3)
C53 0.0457(8) 0.0287(6) 0.0454(8) 0.0109(5) 0.0126(6) 0.0149(6)
C54 0.0448(8) 0.0551(9) 0.0565(9) 0.0319(7) 0.0103(7) 0.0210(7)
C55 0.0270(6) 0.0636(9) 0.0367(7) 0.0237(7) -0.0017(5) -0.0093(6)
C56 0.0258(6) 0.0788(11) 0.0369(7) 0.0286(7) -0.0023(5) -0.0070(7)
C57 0.0311(7) 0.0669(10) 0.0567(9) 0.0347(8) -0.0085(6) -0.0087(7)
C58 0.0471(9) 0.0434(8) 0.0660(11) 0.0175(7) -0.0085(8) -0.0128(7)
C59 0.0607(10) 0.0459(9) 0.0441(8) 0.0134(7) -0.0140(7) -0.0158(7)
C60 0.0482(8) 0.0496(9) 0.0398(8) 0.0205(7) -0.0130(6) -0.0105(7)
C61 0.0399(8) 0.0812(12) 0.0438(8) 0.0210(8) 0.0059(6) 0.0070(8)
C62 0.0392(18) 0.057(2) 0.064(2) 0.0390(17) 0.0282(16) 0.0220(17)
C63 0.0443(19) 0.041(2) 0.055(2) 0.024(2) 0.0243(17) 0.0239(17)
C64 0.067(2) 0.044(2) 0.060(2) 0.0089(16) 0.0374(19) 0.0135(17)
C65 0.081(5) 0.063(3) 0.054(4) 0.005(3) 0.037(3) -0.008(3)
C66 0.122(5) 0.050(2) 0.110(4) 0.041(2) 0.088(4) 0.044(3)
C67 0.080(4) 0.048(3) 0.095(4) 0.038(3) 0.063(3) 0.041(3)
C68 0.044(2) 0.090(4) 0.052(3) 0.031(3) 0.006(2) 0.002(2)

loop_
_atom_type_symbol
_atom_type_description
_atom_type_scat_dispersion_real
_atom_type_scat_dispersion_imag
_atom_type_scat_source
C C 0.0181 0.0091 'International Tables Vol C Tables 4.2.6.8 and 6.1.1.4'
H H 0.0000 0.0000 'International Tables Vol C Tables 4.2.6.8 and 6.1.1.4'
O O 0.0492 0.0322 'International Tables Vol C Tables 4.2.6.8 and 6.1.1.4'
Li Li 0.0008 0.0003 'International Tables Vol C Tables 4.2.6.8 and 6.1.1.4'
Al Al 0.2130 0.2455 'International Tables Vol C Tables 4.2.6.8 and 6.1.1.4'

loop_
_geom_angle_atom_site_label_1
_geom_angle_atom_site_label_2
_geom_angle_atom_site_label_3
_geom_angle
_geom_angle_site_symmetry_1
_geom_angle_site_symmetry_3
_geom_angle_publ_flag
O7 Al1 O4 95.14(4) . . ?
O7 Al1 O1 87.47(4) . . ?
O4 Al1 O1 176.99(4) . . ?
O7 Al1 O10 89.83(4) . . ?
O4 Al1 O10 87.71(4) . . ?
O1 Al1 O10 93.81(4) . . ?
O7 Al1 O2 175.99(3) . . ?
O4 Al1 O2 88.33(4) . . ?
O1 Al1 O2 89.01(4) . . ?
O10 Al1 O2 92.32(4) . . ?
O7 Al1 O5 92.01(4) . . ?
O4 Al1 O5 88.72(4) . . ?
O1 Al1 O5 89.68(4) . . ?
O10 Al1 O5 176.12(3) . . ?
O2 Al1 O5 86.05(3) . . ?
O13 Li1 O8 142.35(11) . . ?
O13 Li1 O14 88.13(8) . . ?
O8 Li1 O14 90.97(8) . . ?
O13 Li1 O1 113.95(9) . . ?
O8 Li1 O1 99.23(9) . . ?
O14 Li1 O1 119.07(10) . . ?
O13 Li1 O7 86.87(8) . . ?
O8 Li1 O7 85.20(8) . . ?
O14 Li1 O7 166.21(11) . . ?
O1 Li1 O7 74.66(7) . . ?
O16 Li2 O11 137.95(11) . . ?
O16 Li2 O17 88.03(8) . . ?
O11 Li2 O17 104.48(9) . . ?
O16 Li2 O4 120.27(10) . . ?
O11 Li2 O4 96.07(9) . . ?
O17 Li2 O4 103.35(9) . . ?
O16 Li2 O10 85.07(8) . . ?
O11 Li2 O10 86.20(8) . . ?
O17 Li2 O10 169.17(11) . . ?
O4 Li2 O10 73.23(7) . . ?
O13 Li3 O16 145.49(11) . . ?
O13 Li3 O10 113.62(10) . . ?
O16 Li3 O10 93.57(9) . . ?
O13 Li3 O7 93.89(9) . . ?
O16 Li3 O7 111.68(10) . . ?
O10 Li3 O7 81.19(7) . . ?
C1 O1 Al1 130.81(7) . . ?
C1 O1 Li1 128.56(9) . . ?
Al1 O1 Li1 100.10(6) . . ?
O1 C1 C2 118.81(10) . . ?
O1 C1 C6 123.46(10) . . ?
C2 C1 C6 117.73(10) . . ?
C3 C2 C1 120.84(11) . . ?
C3 C2 H2 119.6 . . ?
C1 C2 H2 119.6 . . ?
C2 C3 C4 121.29(11) . . ?
C2 C3 H3 119.4 . . ?
C4 C3 H3 119.4 . . ?
C5 C4 C3 119.26(10) . . ?
C5 C4 H4 120.4 . . ?
C3 C4 H4 120.4 . . ?
C4 C5 C6 120.68(11) . . ?
C4 C5 H5 119.7 . . ?
C6 C5 H5 119.7 . . ?
C5 C6 C1 120.13(10) . . ?
C5 C6 C7 120.16(10) . . ?
C1 C6 C7 119.62(9) . . ?
O2 C7 O3 119.23(10) . . ?
O2 C7 C6 124.90(10) . . ?
O3 C7 C6 115.86(9) . . ?
C7 O2 Al1 129.05(7) . . ?
C7 O3 C8 116.43(9) . . ?
O3 C8 C9 106.48(10) . . ?
O3 C8 H8A 110.4 . . ?
C9 C8 H8A 110.4 . . ?
O3 C8 H8B 110.4 . . ?
C9 C8 H8B 110.4 . . ?
H8A C8 H8B 108.6 . . ?
C8 C9 H9A 109.5 . . ?
C8 C9 H9B 109.5 . . ?
H9A C9 H9B 109.5 . . ?
C8 C9 H9C 109.5 . . ?
H9A C9 H9C 109.5 . . ?
H9B C9 H9C 109.5 . . ?
C10 O4 Al1 126.15(7) . . ?
C10 O4 Li2 129.62(8) . . ?
Al1 O4 Li2 98.89(6) . . ?
O4 C10 C11 119.67(10) . . ?
O4 C10 C15 122.87(10) . . ?
C11 C10 C15 117.46(10) . . ?
C12 C11 C10 120.71(11) . . ?
C12 C11 H11 119.6 . . ?
C10 C11 H11 119.6 . . ?
C11 C12 C13 121.58(11) . . ?
C11 C12 H12 119.2 . . ?
C13 C12 H12 119.2 . . ?
C14 C13 C12 118.91(11) . . ?
C14 C13 H13 120.5 . . ?
C12 C13 H13 120.5 . . ?
C13 C14 C15 120.77(11) . . ?
C13 C14 H14 119.6 . . ?
C15 C14 H14 119.6 . . ?
C14 C15 C10 120.54(10) . . ?
C14 C15 C16 119.85(10) . . ?
C10 C15 C16 119.59(10) . . ?
O5 C16 O6 119.95(10) . . ?
O5 C16 C15 125.04(10) . . ?
O6 C16 C15 115.01(9) . . ?
C16 O5 Al1 125.80(7) . . ?
C16 O6 C17 117.11(9) . . ?
O6 C17 C18 106.64(10) . . ?
O6 C17 H17A 110.4 . . ?
C18 C17 H17A 110.4 . . ?
O6 C17 H17B 110.4 . . ?
C18 C17 H17B 110.4 . . ?
H17A C17 H17B 108.6 . . ?
C17 C18 H18A 109.5 . . ?
C17 C18 H18B 109.5 . . ?
H18A C18 H18B 109.5 . . ?
C17 C18 H18C 109.5 . . ?
H18A C18 H18C 109.5 . . ?
H18B C18 H18C 109.5 . . ?
C19 O7 Al1 129.02(6) . . ?
C19 O7 Li3 121.53(8) . . ?
Al1 O7 Li3 93.82(6) . . ?
C19 O7 Li1 122.00(8) . . ?
Al1 O7 Li1 96.36(6) . . ?
Li3 O7 Li1 81.92(8) . . ?
O7 C19 C20 120.00(10) . . ?
O7 C19 C24 122.02(9) . . ?
C20 C19 C24 117.98(10) . . ?
C21 C20 C19 121.09(11) . . ?
C21 C20 H20 119.5 . . ?
C19 C20 H20 119.5 . . ?
C20 C21 C22 120.66(11) . . ?
C20 C21 H21 119.7 . . ?
C22 C21 H21 119.7 . . ?
C23 C22 C21 119.11(11) . . ?
C23 C22 H22 120.4 . . ?
C21 C22 H22 120.4 . . ?
C22 C23 C24 121.11(11) . . ?
C22 C23 H23 119.4 . . ?
C24 C23 H23 119.4 . . ?
C23 C24 C19 119.94(10) . . ?
C23 C24 C25 118.69(10) . . ?
C19 C24 C25 121.37(10) . . ?
O8 C25 O9 121.49(10) . . ?
O8 C25 C24 126.74(10) . . ?
O9 C25 C24 111.77(9) . . ?
C25 O8 Li1 130.32(9) . . ?
C25 O9 C26 115.97(9) . . ?
O9 C26 C27 106.23(9) . . ?
O9 C26 H26A 110.5 . . ?
C27 C26 H26A 110.5 . . ?
O9 C26 H26B 110.5 . . ?
C27 C26 H26B 110.5 . . ?
H26A C26 H26B 108.7 . . ?
C26 C27 H27A 109.5 . . ?
C26 C27 H27B 109.5 . . ?
H27A C27 H27B 109.5 . . ?
C26 C27 H27C 109.5 . . ?
H27A C27 H27C 109.5 . . ?
H27B C27 H27C 109.5 . . ?
C28 O10 Al1 127.64(6) . . ?
C28 O10 Li3 122.02(8) . . ?
Al1 O10 Li3 95.07(6) . . ?
C28 O10 Li2 121.31(8) . . ?
Al1 O10 Li2 96.88(6) . . ?
Li3 O10 Li2 82.75(8) . . ?
O10 C28 C29 120.02(10) . . ?
O10 C28 C33 121.57(10) . . ?
C29 C28 C33 118.41(10) . . ?
C30 C29 C28 120.64(11) . . ?
C30 C29 H29 119.7 . . ?
C28 C29 H29 119.7 . . ?
C29 C30 C31 120.90(11) . . ?
C29 C30 H30 119.6 . . ?
C31 C30 H30 119.6 . . ?
C32 C31 C30 119.29(11) . . ?
C32 C31 H31 120.4 . . ?
C30 C31 H31 120.4 . . ?
C31 C32 C33 120.77(11) . . ?
C31 C32 H32 119.6 . . ?
C33 C32 H32 119.6 . . ?
C32 C33 C28 119.96(10) . . ?
C32 C33 C34 119.01(10) . . ?
C28 C33 C34 120.98(10) . . ?
O11 C34 O12 122.02(10) . . ?
O11 C34 C33 125.75(10) . . ?
O12 C34 C33 112.22(9) . . ?
C34 O11 Li2 129.78(9) . . ?
C34 O12 C35 116.52(9) . . ?
O12 C35 C36 106.38(10) . . ?
O12 C35 H35A 110.5 . . ?
C36 C35 H35A 110.5 . . ?
O12 C35 H35B 110.5 . . ?
C36 C35 H35B 110.5 . . ?
H35A C35 H35B 108.6 . . ?
C35 C36 H36A 109.5 . . ?
C35 C36 H36B 109.5 . . ?
H36A C36 H36B 109.5 . . ?
C35 C36 H36C 109.5 . . ?
H36A C36 H36C 109.5 . . ?
H36B C36 H36C 109.5 . . ?
C37 O13 Li3 135.15(9) . . ?
C37 O13 Li1 130.86(9) . . ?
Li3 O13 Li1 93.10(9) . . ?
O13 C37 C38 120.37(10) . . ?
O13 C37 C42 123.24(10) . . ?
C38 C37 C42 116.39(10) . . ?
C39 C38 C37 122.02(11) . . ?
C39 C38 H38 119.0 . . ?
C37 C38 H38 119.0 . . ?
C38 C39 C40 120.81(11) . . ?
C38 C39 H39 119.6 . . ?
C40 C39 H39 119.6 . . ?
C41 C40 C39 118.84(11) . . ?
C41 C40 H40 120.6 . . ?
C39 C40 H40 120.6 . . ?
C40 C41 C42 121.54(11) . . ?
C40 C41 H41 119.2 . . ?
C42 C41 H41 119.2 . . ?
C41 C42 C37 120.39(10) . . ?
C41 C42 C43 119.96(10) . . ?
C37 C42 C43 119.62(10) . . ?
O14 C43 O15 120.93(10) . . ?
O14 C43 C42 125.87(10) . . ?
O15 C43 C42 113.20(9) . . ?
C43 O14 Li1 128.18(9) . . ?
C43 O15 C44 115.67(9) . . ?
O15 C44 C45 106.86(9) . . ?
O15 C44 H44A 110.3 . . ?
C45 C44 H44A 110.3 . . ?
O15 C44 H44B 110.3 . . ?
C45 C44 H44B 110.3 . . ?
H44A C44 H44B 108.6 . . ?
C44 C45 H45A 109.5 . . ?
C44 C45 H45B 109.5 . . ?
H45A C45 H45B 109.5 . . ?
C44 C45 H45C 109.5 . . ?
H45A C45 H45C 109.5 . . ?
H45B C45 H45C 109.5 . . ?
C46 O16 Li3 127.64(9) . . ?
C46 O16 Li2 131.70(9) . . ?
Li3 O16 Li2 93.09(9) . . ?
O16 C46 C47 120.05(10) . . ?
O16 C46 C51 123.31(10) . . ?
C47 C46 C51 116.62(10) . . ?
C48 C47 C46 122.31(11) . . ?
C48 C47 H47 118.8 . . ?
C46 C47 H47 118.8 . . ?
C47 C48 C49 120.38(11) . . ?
C47 C48 H48 119.8 . . ?
C49 C48 H48 119.8 . . ?
C50 C49 C48 119.13(11) . . ?
C50 C49 H49 120.4 . . ?
C48 C49 H49 120.4 . . ?
C49 C50 C51 121.82(11) . . ?
C49 C50 H50 119.1 . . ?
C51 C50 H50 119.1 . . ?
C50 C51 C46 119.66(10) . . ?
C50 C51 C52 120.14(10) . . ?
C46 C51 C52 120.12(10) . . ?
O17 C52 O18 120.96(10) . . ?
O17 C52 C51 126.84(10) . . ?
O18 C52 C51 112.18(10) . . ?
C52 O17 Li2 129.20(9) . . ?
C52 O18 C53 116.94(9) . . ?
O18 C53 C54 111.01(11) . . ?
O18 C53 H53A 109.4 . . ?
C54 C53 H53A 109.4 . . ?
O18 C53 H53B 109.4 . . ?
C54 C53 H53B 109.4 . . ?
H53A C53 H53B 108.0 . . ?
C53 C54 H54A 109.5 . . ?
C53 C54 H54B 109.5 . . ?
H54A C54 H54B 109.5 . . ?
C53 C54 H54C 109.5 . . ?
H54A C54 H54C 109.5 . . ?
H54B C54 H54C 109.5 . . ?
C60 C55 C56 117.74(16) . . ?
C60 C55 C61 120.34(14) . . ?
C56 C55 C61 121.91(14) . . ?
C57 C56 C55 121.37(15) . . ?
C57 C56 H56 119.3 . . ?
C55 C56 H56 119.3 . . ?
C56 C57 C58 120.17(15) . . ?
C56 C57 H57 119.9 . . ?
C58 C57 H57 119.9 . . ?
C57 C58 C59 118.99(18) . . ?
C57 C58 H58 120.5 . . ?
C59 C58 H58 120.5 . . ?
C60 C59 C58 120.30(16) . . ?
C60 C59 H59 119.9 . . ?
C58 C59 H59 119.9 . . ?
C59 C60 C55 121.39(14) . . ?
C59 C60 H60 119.3 . . ?
C55 C60 H60 119.3 . . ?
C55 C61 H61A 109.5 . . ?
C55 C61 H61B 109.5 . . ?
H61A C61 H61B 109.5 . . ?
C55 C61 H61C 109.5 . . ?
H61A C61 H61C 109.5 . . ?
H61B C61 H61C 109.5 . . ?
C63 C62 C67 120.0 . . ?
C63 C62 C68 122.3(3) . . ?
C67 C62 C68 117.7(3) . . ?
C62 C63 C64 120.0 . . ?
C62 C63 H63 120.0 . . ?
C64 C63 H63 120.0 . . ?
C65 C64 C63 120.0 . . ?
C65 C64 H64 120.0 . . ?
C63 C64 H64 120.0 . . ?
C66 C65 C64 120.0 . . ?
C66 C65 H65 120.0 . . ?
C64 C65 H65 120.0 . . ?
C65 C66 C67 120.0 . . ?
C65 C66 H66 120.0 . . ?
C67 C66 H66 120.0 . . ?
C66 C67 C62 120.0 . . ?
C66 C67 H67 120.0 . . ?
C62 C67 H67 120.0 . . ?
C62 C68 H68A 109.5 . . ?
C62 C68 H68B 109.5 . . ?
H68A C68 H68B 109.5 . . ?
C62 C68 H68C 109.5 . . ?
H68A C68 H68C 109.5 . . ?
H68B C68 H68C 109.5 . . ?

loop_
_geom_bond_atom_site_label_1
_geom_bond_atom_site_label_2
_geom_bond_distance
_geom_bond_site_symmetry_2
_geom_bond_publ_flag
Al1 O7 1.8445(8) . ?
Al1 O4 1.8505(8) . ?
Al1 O1 1.8571(8) . ?
Al1 O10 1.8587(9) . ?
Al1 O2 1.9359(9) . ?
Al1 O5 1.9567(9) . ?
Li1 O13 1.952(2) . ?
Li1 O8 1.974(2) . ?
Li1 O14 1.986(2) . ?
Li1 O1 2.050(2) . ?
Li1 O7 2.167(2) . ?
Li2 O16 1.946(2) . ?
Li2 O11 1.961(2) . ?
Li2 O17 1.990(2) . ?
Li2 O4 2.129(2) . ?
Li2 O10 2.179(2) . ?
Li3 O13 1.843(2) . ?
Li3 O16 1.849(2) . ?
Li3 O10 1.984(2) . ?
Li3 O7 2.034(2) . ?
O1 C1 1.3172(13) . ?
C1 C2 1.4103(15) . ?
C1 C6 1.4175(15) . ?
C2 C3 1.3767(16) . ?
C2 H2 0.9500 . ?
C3 C4 1.3993(18) . ?
C3 H3 0.9500 . ?
C4 C5 1.3707(17) . ?
C4 H4 0.9500 . ?
C5 C6 1.4150(15) . ?
C5 H5 0.9500 . ?
C6 C7 1.4482(15) . ?
C7 O2 1.2456(13) . ?
C7 O3 1.3207(13) . ?
O3 C8 1.4655(14) . ?
C8 C9 1.5029(16) . ?
C8 H8A 0.9900 . ?
C8 H8B 0.9900 . ?
C9 H9A 0.9800 . ?
C9 H9B 0.9800 . ?
C9 H9C 0.9800 . ?
O4 C10 1.3200(13) . ?
C10 C11 1.4109(16) . ?
C10 C15 1.4174(16) . ?
C11 C12 1.3780(17) . ?
C11 H11 0.9500 . ?
C12 C13 1.3984(18) . ?
C12 H12 0.9500 . ?
C13 C14 1.3729(18) . ?
C13 H13 0.9500 . ?
C14 C15 1.4079(16) . ?
C14 H14 0.9500 . ?
C15 C16 1.4529(16) . ?
C16 O5 1.2470(13) . ?
C16 O6 1.3214(14) . ?
O6 C17 1.4585(14) . ?
C17 C18 1.5076(16) . ?
C17 H17A 0.9900 . ?
C17 H17B 0.9900 . ?
C18 H18A 0.9800 . ?
C18 H18B 0.9800 . ?
C18 H18C 0.9800 . ?
O7 C19 1.3507(13) . ?
C19 C20 1.4007(16) . ?
C19 C24 1.4072(15) . ?
C20 C21 1.3853(16) . ?
C20 H20 0.9500 . ?
C21 C22 1.3900(18) . ?
C21 H21 0.9500 . ?
C22 C23 1.3760(17) . ?
C22 H22 0.9500 . ?
C23 C24 1.4039(15) . ?
C23 H23 0.9500 . ?
C24 C25 1.4764(15) . ?
C25 O8 1.2145(13) . ?
C25 O9 1.3469(13) . ?
O9 C26 1.4496(13) . ?
C26 C27 1.5085(16) . ?
C26 H26A 0.9900 . ?
C26 H26B 0.9900 . ?
C27 H27A 0.9800 . ?
C27 H27B 0.9800 . ?
C27 H27C 0.9800 . ?
O10 C28 1.3520(13) . ?
C28 C29 1.4003(16) . ?
C28 C33 1.4073(16) . ?
C29 C30 1.3853(16) . ?
C29 H29 0.9500 . ?
C30 C31 1.3904(18) . ?
C30 H30 0.9500 . ?
C31 C32 1.3770(18) . ?
C31 H31 0.9500 . ?
C32 C33 1.4054(16) . ?
C32 H32 0.9500 . ?
C33 C34 1.4768(16) . ?
C34 O11 1.2196(14) . ?
C34 O12 1.3381(13) . ?
O12 C35 1.4562(15) . ?
C35 C36 1.5036(18) . ?
C35 H35A 0.9900 . ?
C35 H35B 0.9900 . ?
C36 H36A 0.9800 . ?
C36 H36B 0.9800 . ?
C36 H36C 0.9800 . ?
O13 C37 1.2981(13) . ?
C37 C38 1.4216(16) . ?
C37 C42 1.4243(15) . ?
C38 C39 1.3780(17) . ?
C38 H38 0.9500 . ?
C39 C40 1.3983(17) . ?
C39 H39 0.9500 . ?
C40 C41 1.3770(17) . ?
C40 H40 0.9500 . ?
C41 C42 1.4063(15) . ?
C41 H41 0.9500 . ?
C42 C43 1.4707(16) . ?
C43 O14 1.2215(13) . ?
C43 O15 1.3426(13) . ?
O15 C44 1.4551(14) . ?
C44 C45 1.4973(17) . ?
C44 H44A 0.9900 . ?
C44 H44B 0.9900 . ?
C45 H45A 0.9800 . ?
C45 H45B 0.9800 . ?
C45 H45C 0.9800 . ?
O16 C46 1.2994(13) . ?
C46 C47 1.4195(16) . ?
C46 C51 1.4267(15) . ?
C47 C48 1.3759(16) . ?
C47 H47 0.9500 . ?
C48 C49 1.3994(17) . ?
C48 H48 0.9500 . ?
C49 C50 1.3704(18) . ?
C49 H49 0.9500 . ?
C50 C51 1.4129(16) . ?
C50 H50 0.9500 . ?
C51 C52 1.4616(16) . ?
C52 O17 1.2233(14) . ?
C52 O18 1.3502(13) . ?
O18 C53 1.4441(15) . ?
C53 C54 1.501(2) . ?
C53 H53A 0.9900 . ?
C53 H53B 0.9900 . ?
C54 H54A 0.9800 . ?
C54 H54B 0.9800 . ?
C54 H54C 0.9800 . ?
C55 C60 1.389(2) . ?
C55 C56 1.392(2) . ?
C55 C61 1.503(2) . ?
C56 C57 1.379(3) . ?
C56 H56 0.9500 . ?
C57 C58 1.384(2) . ?
C57 H57 0.9500 . ?
C58 C59 1.394(2) . ?
C58 H58 0.9500 . ?
C59 C60 1.372(3) . ?
C59 H59 0.9500 . ?
C60 H60 0.9500 . ?
C61 H61A 0.9800 . ?
C61 H61B 0.9800 . ?
C61 H61C 0.9800 . ?
C62 C63 1.3900 . ?
C62 C67 1.3900 . ?
C62 C68 1.502(6) . ?
C63 C64 1.3900 . ?
C63 H63 0.9500 . ?
C64 C65 1.3900 . ?
C64 H64 0.9500 . ?
C65 C66 1.3900 . ?
C65 H65 0.9500 . ?
C66 C67 1.3900 . ?
C66 H66 0.9500 . ?
C67 H67 0.9500 . ?
C68 H68A 0.9800 . ?
C68 H68B 0.9800 . ?
C68 H68C 0.9800 . ?

loop_
_geom_torsion_atom_site_label_1
_geom_torsion_atom_site_label_2
_geom_torsion_atom_site_label_3
_geom_torsion_atom_site_label_4
_geom_torsion
_geom_torsion_site_symmetry_1
_geom_torsion_site_symmetry_2
_geom_torsion_site_symmetry_3
_geom_torsion_site_symmetry_4
_geom_torsion_publ_flag
O7 Al1 O1 C1 -162.19(9) . . . . ?
O10 Al1 O1 C1 108.15(9) . . . . ?
O2 Al1 O1 C1 15.89(9) . . . . ?
O5 Al1 O1 C1 -70.16(9) . . . . ?
Li3 Al1 O1 C1 152.11(9) . . . . ?
Li1 Al1 O1 C1 -171.99(11) . . . . ?
Li2 Al1 O1 C1 120.67(9) . . . . ?
O7 Al1 O1 Li1 9.80(6) . . . . ?
O10 Al1 O1 Li1 -79.86(6) . . . . ?
O2 Al1 O1 Li1 -172.11(6) . . . . ?
O5 Al1 O1 Li1 101.83(6) . . . . ?
Li3 Al1 O1 Li1 -35.90(7) . . . . ?
Li2 Al1 O1 Li1 -67.33(9) . . . . ?
Al1 O1 C1 C2 173.49(7) . . . . ?
Li1 O1 C1 C2 3.59(15) . . . . ?
Al1 O1 C1 C6 -7.14(14) . . . . ?
Li1 O1 C1 C6 -177.04(10) . . . . ?
O1 C1 C2 C3 -179.03(10) . . . . ?
C6 C1 C2 C3 1.57(15) . . . . ?
C1 C2 C3 C4 0.92(17) . . . . ?
C2 C3 C4 C5 -1.99(17) . . . . ?
C3 C4 C5 C6 0.51(17) . . . . ?
C4 C5 C6 C1 2.00(16) . . . . ?
C4 C5 C6 C7 -174.43(10) . . . . ?
O1 C1 C6 C5 177.63(9) . . . . ?
C2 C1 C6 C5 -3.00(15) . . . . ?
O1 C1 C6 C7 -5.91(15) . . . . ?
C2 C1 C6 C7 173.46(9) . . . . ?
C5 C6 C7 O2 178.85(10) . . . . ?
C1 C6 C7 O2 2.40(16) . . . . ?
C5 C6 C7 O3 0.01(14) . . . . ?
C1 C6 C7 O3 -176.45(9) . . . . ?
O3 C7 O2 Al1 -167.67(7) . . . . ?
C6 C7 O2 Al1 13.52(15) . . . . ?
O2 C7 O3 C8 0.91(14) . . . . ?
C6 C7 O3 C8 179.82(9) . . . . ?
C7 O3 C8 C9 -179.20(10) . . . . ?
O7 Al1 O4 C10 129.06(8) . . . . ?
O10 Al1 O4 C10 -141.31(8) . . . . ?
O2 Al1 O4 C10 -48.93(8) . . . . ?
O5 Al1 O4 C10 37.16(8) . . . . ?
Li3 Al1 O4 C10 174.90(9) . . . . ?
Li1 Al1 O4 C10 137.73(9) . . . . ?
Li2 Al1 O4 C10 -156.03(11) . . . . ?
O7 Al1 O4 Li2 -74.91(6) . . . . ?
O10 Al1 O4 Li2 14.72(6) . . . . ?
O2 Al1 O4 Li2 107.10(6) . . . . ?
O5 Al1 O4 Li2 -166.81(6) . . . . ?
Li3 Al1 O4 Li2 -29.08(7) . . . . ?
Li1 Al1 O4 Li2 -66.24(9) . . . . ?
Al1 O4 C10 C11 152.49(8) . . . . ?
Li2 O4 C10 C11 3.90(15) . . . . ?
Al1 O4 C10 C15 -27.97(14) . . . . ?
Li2 O4 C10 C15 -176.56(10) . . . . ?
O4 C10 C11 C12 -178.96(10) . . . . ?
C15 C10 C11 C12 1.48(16) . . . . ?
C10 C11 C12 C13 0.13(18) . . . . ?
C11 C12 C13 C14 -1.18(19) . . . . ?
C12 C13 C14 C15 0.56(18) . . . . ?
C13 C14 C15 C10 1.09(17) . . . . ?
C13 C14 C15 C16 -177.40(11) . . . . ?
O4 C10 C15 C14 178.38(10) . . . . ?
C11 C10 C15 C14 -2.08(15) . . . . ?
O4 C10 C15 C16 -3.13(16) . . . . ?
C11 C10 C15 C16 176.42(9) . . . . ?
C14 C15 C16 O5 -170.06(10) . . . . ?
C10 C15 C16 O5 11.43(16) . . . . ?
C14 C15 C16 O6 10.40(15) . . . . ?
C10 C15 C16 O6 -168.11(9) . . . . ?
O6 C16 O5 Al1 -169.97(7) . . . . ?
C15 C16 O5 Al1 10.51(15) . . . . ?
O5 C16 O6 C17 0.61(14) . . . . ?
C15 C16 O6 C17 -179.83(9) . . . . ?
C16 O6 C17 C18 -179.16(9) . . . . ?
O4 Al1 O7 C19 -46.72(9) . . . . ?
O1 Al1 O7 C19 131.76(9) . . . . ?
O10 Al1 O7 C19 -134.41(8) . . . . ?
O5 Al1 O7 C19 42.18(9) . . . . ?
Li3 Al1 O7 C19 -136.78(11) . . . . ?
Li1 Al1 O7 C19 140.94(11) . . . . ?
Li2 Al1 O7 C19 -89.18(9) . . . . ?
O4 Al1 O7 Li3 90.06(6) . . . . ?
O1 Al1 O7 Li3 -91.46(6) . . . . ?
O10 Al1 O7 Li3 2.37(6) . . . . ?
O5 Al1 O7 Li3 178.95(6) . . . . ?
Li1 Al1 O7 Li3 -82.28(8) . . . . ?
Li2 Al1 O7 Li3 47.60(7) . . . . ?
O4 Al1 O7 Li1 172.34(6) . . . . ?
O1 Al1 O7 Li1 -9.18(6) . . . . ?
O10 Al1 O7 Li1 84.65(6) . . . . ?
O5 Al1 O7 Li1 -98.77(6) . . . . ?
Li3 Al1 O7 Li1 82.28(8) . . . . ?
Li2 Al1 O7 Li1 129.88(7) . . . . ?
Al1 O7 C19 C20 77.88(12) . . . . ?
Li3 O7 C19 C20 -48.83(13) . . . . ?
Li1 O7 C19 C20 -149.72(10) . . . . ?
Al1 O7 C19 C24 -102.96(11) . . . . ?
Li3 O7 C19 C24 130.34(11) . . . . ?
Li1 O7 C19 C24 29.45(14) . . . . ?
O7 C19 C20 C21 175.69(10) . . . . ?
C24 C19 C20 C21 -3.51(16) . . . . ?
C19 C20 C21 C22 0.93(18) . . . . ?
C20 C21 C22 C23 1.67(19) . . . . ?
C21 C22 C23 C24 -1.60(19) . . . . ?
C22 C23 C24 C19 -1.05(17) . . . . ?
C22 C23 C24 C25 179.83(11) . . . . ?
O7 C19 C24 C23 -175.64(9) . . . . ?
C20 C19 C24 C23 3.54(15) . . . . ?
O7 C19 C24 C25 3.46(15) . . . . ?
C20 C19 C24 C25 -177.36(10) . . . . ?
C23 C24 C25 O8 154.28(11) . . . . ?
C19 C24 C25 O8 -24.83(17) . . . . ?
C23 C24 C25 O9 -25.63(14) . . . . ?
C19 C24 C25 O9 155.26(10) . . . . ?
O9 C25 O8 Li1 -174.49(10) . . . . ?
C24 C25 O8 Li1 5.61(18) . . . . ?
O8 C25 O9 C26 -3.27(15) . . . . ?
C24 C25 O9 C26 176.65(9) . . . . ?
C25 O9 C26 C27 172.67(9) . . . . ?
O7 Al1 O10 C28 -140.21(8) . . . . ?
O4 Al1 O10 C28 124.64(9) . . . . ?
O1 Al1 O10 C28 -52.76(9) . . . . ?
O2 Al1 O10 C28 36.40(9) . . . . ?
Li3 Al1 O10 C28 -137.78(11) . . . . ?
Li1 Al1 O10 C28 -94.38(9) . . . . ?
Li2 Al1 O10 C28 138.94(11) . . . . ?
O7 Al1 O10 Li3 -2.43(6) . . . . ?
O4 Al1 O10 Li3 -97.58(6) . . . . ?
O1 Al1 O10 Li3 85.02(6) . . . . ?
O2 Al1 O10 Li3 174.18(6) . . . . ?
Li1 Al1 O10 Li3 43.39(7) . . . . ?
Li2 Al1 O10 Li3 -83.28(8) . . . . ?
O7 Al1 O10 Li2 80.85(6) . . . . ?
O4 Al1 O10 Li2 -14.30(6) . . . . ?
O1 Al1 O10 Li2 168.30(6) . . . . ?
O2 Al1 O10 Li2 -102.54(6) . . . . ?
Li3 Al1 O10 Li2 83.28(8) . . . . ?
Li1 Al1 O10 Li2 126.68(7) . . . . ?
Al1 O10 C28 C29 83.60(11) . . . . ?
Li3 O10 C28 C29 -44.26(14) . . . . ?
Li2 O10 C28 C29 -146.16(10) . . . . ?
Al1 O10 C28 C33 -96.27(11) . . . . ?
Li3 O10 C28 C33 135.87(10) . . . . ?
Li2 O10 C28 C33 33.98(13) . . . . ?
O10 C28 C29 C30 178.86(10) . . . . ?
C33 C28 C29 C30 -1.26(16) . . . . ?
C28 C29 C30 C31 0.38(18) . . . . ?
C29 C30 C31 C32 0.90(18) . . . . ?
C30 C31 C32 C33 -1.28(17) . . . . ?
C31 C32 C33 C28 0.38(16) . . . . ?
C31 C32 C33 C34 -177.14(10) . . . . ?
O10 C28 C33 C32 -179.24(9) . . . . ?
C29 C28 C33 C32 0.89(15) . . . . ?
O10 C28 C33 C34 -1.77(15) . . . . ?
C29 C28 C33 C34 178.36(9) . . . . ?
C32 C33 C34 O11 145.23(11) . . . . ?
C28 C33 C34 O11 -32.26(16) . . . . ?
C32 C33 C34 O12 -33.69(13) . . . . ?
C28 C33 C34 O12 148.82(10) . . . . ?
O12 C34 O11 Li2 -155.77(10) . . . . ?
C33 C34 O11 Li2 25.40(17) . . . . ?
O11 C34 O12 C35 -1.60(15) . . . . ?
C33 C34 O12 C35 177.37(9) . . . . ?
C34 O12 C35 C36 179.16(9) . . . . ?
O16 Li3 O13 C37 34.8(3) . . . . ?
O10 Li3 O13 C37 -104.26(13) . . . . ?
O7 Li3 O13 C37 173.66(9) . . . . ?
Li2 Li3 O13 C37 -90.7(4) . . . . ?
Li1 Li3 O13 C37 -169.58(14) . . . . ?
Al1 Li3 O13 C37 -147.16(10) . . . . ?
O16 Li3 O13 Li1 -155.57(19) . . . . ?
O10 Li3 O13 Li1 65.32(11) . . . . ?
O7 Li3 O13 Li1 -16.76(9) . . . . ?
Li2 Li3 O13 Li1 78.9(4) . . . . ?
Al1 Li3 O13 Li1 22.42(9) . . . . ?
Li3 O13 C37 C38 -0.61(17) . . . . ?
Li1 O13 C37 C38 -166.79(10) . . . . ?
Li3 O13 C37 C42 -179.88(11) . . . . ?
Li1 O13 C37 C42 13.94(16) . . . . ?
O13 C37 C38 C39 -179.23(10) . . . . ?
C42 C37 C38 C39 0.09(16) . . . . ?
C37 C38 C39 C40 0.56(18) . . . . ?
C38 C39 C40 C41 -0.35(18) . . . . ?
C39 C40 C41 C42 -0.50(17) . . . . ?
C40 C41 C42 C37 1.17(16) . . . . ?
C40 C41 C42 C43 -177.14(10) . . . . ?
O13 C37 C42 C41 178.37(10) . . . . ?
C38 C37 C42 C41 -0.93(15) . . . . ?
O13 C37 C42 C43 -3.31(15) . . . . ?
C38 C37 C42 C43 177.39(9) . . . . ?
C41 C42 C43 O14 161.45(11) . . . . ?
C37 C42 C43 O14 -16.87(16) . . . . ?
C41 C42 C43 O15 -18.04(14) . . . . ?
C37 C42 C43 O15 163.64(9) . . . . ?
O15 C43 O14 Li1 -155.55(10) . . . . ?
C42 C43 O14 Li1 25.00(17) . . . . ?
O14 C43 O15 C44 0.82(15) . . . . ?
C42 C43 O15 C44 -179.67(9) . . . . ?
C43 O15 C44 C45 169.96(9) . . . . ?
O13 Li3 O16 C46 45.6(2) . . . . ?
O10 Li3 O16 C46 -171.35(8) . . . . ?
O7 Li3 O16 C46 -89.41(12) . . . . ?
O13 Li3 O16 Li2 -162.41(19) . . . . ?
O10 Li3 O16 Li2 -19.34(9) . . . . ?
O7 Li3 O16 Li2 62.59(10) . . . . ?
Li3 O16 C46 C47 -33.35(15) . . . . ?
Li2 O16 C46 C47 -174.46(10) . . . . ?
Li3 O16 C46 C51 144.80(11) . . . . ?
Li2 O16 C46 C51 3.69(17) . . . . ?
O16 C46 C47 C48 -179.53(10) . . . . ?
C51 C46 C47 C48 2.20(16) . . . . ?
C46 C47 C48 C49 0.59(17) . . . . ?
C47 C48 C49 C50 -2.53(17) . . . . ?
C48 C49 C50 C51 1.62(17) . . . . ?
C49 C50 C51 C46 1.24(16) . . . . ?
C49 C50 C51 C52 -175.47(10) . . . . ?
O16 C46 C51 C50 178.73(10) . . . . ?
C47 C46 C51 C50 -3.06(15) . . . . ?
O16 C46 C51 C52 -4.57(16) . . . . ?
C47 C46 C51 C52 173.64(10) . . . . ?
C50 C51 C52 O17 -174.45(11) . . . . ?
C46 C51 C52 O17 8.86(17) . . . . ?
C50 C51 C52 O18 7.14(14) . . . . ?
C46 C51 C52 O18 -169.54(9) . . . . ?
O18 C52 O17 Li2 166.82(10) . . . . ?
C51 C52 O17 Li2 -11.46(18) . . . . ?
O17 C52 O18 C53 -4.31(16) . . . . ?
C51 C52 O18 C53 174.21(10) . . . . ?
C52 O18 C53 C54 -80.65(13) . . . . ?
C60 C55 C56 C57 1.6(2) . . . . ?
C61 C55 C56 C57 -177.14(13) . . . . ?
C55 C56 C57 C58 0.3(2) . . . . ?
C56 C57 C58 C59 -1.6(2) . . . . ?
C57 C58 C59 C60 1.1(2) . . . . ?
C58 C59 C60 C55 0.9(2) . . . . ?
C56 C55 C60 C59 -2.2(2) . . . . ?
C61 C55 C60 C59 176.60(14) . . . . ?
C67 C62 C63 C64 0.0 . . . . ?
C68 C62 C63 C64 -179.5(5) . . . . ?
C62 C63 C64 C65 0.0 . . . . ?
C63 C64 C65 C66 0.0 . . . . ?
C64 C65 C66 C67 0.0 . . . . ?
C65 C66 C67 C62 0.0 . . . . ?
C63 C62 C67 C66 0.0 . . . . ?
C68 C62 C67 C66 179.5(4) . . . . ?
